data_7239969
loop_
_publ_author_name
'Bhaumik, Prasanta Kumar'
'Banerjee, Abhisek'
'Dutta, Tamal'
'Chatterjee, Sudipta'
'Frontera, Antonio'
'Chattopadhyay, Shouvik'

_publ_section_title
;
 Diminishing accessibility of electrophilic nickel(II) centres on
 incorporating methyl spacer in the pendant side arm of a series of
 hetero-trinuclear nickel(II)/sodium complexes: DFT study using
 homodesmotic equation
;
_journal_name_full CrystEngComm
_journal_paper_doi 10.1039/D0CE00251H
_journal_year 2020
_chemical_formula_sum 'C44 H49 N6 Na Ni2 O7'
_chemical_formula_weight 919.24
_space_group_crystal_system monoclinic
_space_group_IT_number 14
_space_group_name_Hall '-P 2ybc'
_space_group_name_H-M_alt 'P 1 21/c 1'
_atom_sites_solution_hydrogens geom
_audit_creation_method SHELXL-2018/3
_audit_update_record
;
2020-01-09 deposited with the CCDC.	2020-02-21 downloaded from the CCDC.
;
_cell_angle_alpha 90
_cell_angle_beta 117.254(3)
_cell_angle_gamma 90
_cell_formula_units_Z 4
_cell_length_a 20.524(3)
_cell_length_b 10.4135(11)
_cell_length_c 22.375(3)
_cell_measurement_reflns_used 900
_cell_measurement_temperature 273(2)
_cell_measurement_theta_max 24.99
_cell_measurement_theta_min 2.08
_cell_volume 4251.2(10)
_computing_structure_refinement 'SHELXL-2018/3 (Sheldrick, 2018)'
_computing_structure_solution 'SHELXT 2014/5 (Sheldrick, 2014)'
_diffrn_ambient_temperature 273(2)
_diffrn_measured_fraction_theta_full 0.997
_diffrn_measured_fraction_theta_max 0.997
_diffrn_measurement_device_type 'BRUKER SMART APEX II'
_diffrn_radiation_type MoK\a
_diffrn_radiation_wavelength 0.71073
_diffrn_reflns_av_R_equivalents 0.0817
_diffrn_reflns_av_unetI/netI 0.0792
_diffrn_reflns_Laue_measured_fraction_full 0.997
_diffrn_reflns_Laue_measured_fraction_max 0.997
_diffrn_reflns_limit_h_max 21
_diffrn_reflns_limit_h_min -24
_diffrn_reflns_limit_k_max 12
_diffrn_reflns_limit_k_min -12
_diffrn_reflns_limit_l_max 26
_diffrn_reflns_limit_l_min -26
_diffrn_reflns_number 30804
_diffrn_reflns_point_group_measured_fraction_full 0.997
_diffrn_reflns_point_group_measured_fraction_max 0.997
_diffrn_reflns_theta_full 24.991
_diffrn_reflns_theta_max 24.991
_diffrn_reflns_theta_min 1.829
_exptl_absorpt_coefficient_mu 0.957
_exptl_absorpt_correction_T_max 0.866
_exptl_absorpt_correction_T_min 0.676
_exptl_absorpt_correction_type multi-scan
_exptl_absorpt_process_details SADABS
_exptl_crystal_colour Green
_exptl_crystal_density_diffrn 1.436
_exptl_crystal_description Block
_exptl_crystal_F_000 1920
_exptl_crystal_size_max 0.55
_exptl_crystal_size_mid 0.35
_exptl_crystal_size_min 0.15
_refine_diff_density_max 1.652
_refine_diff_density_min -0.624
_refine_diff_density_rms 0.087
_refine_ls_extinction_method none
_refine_ls_goodness_of_fit_ref 0.946
_refine_ls_hydrogen_treatment constr
_refine_ls_matrix_type full
_refine_ls_number_parameters 541
_refine_ls_number_reflns 7472
_refine_ls_number_restraints 0
_refine_ls_restrained_S_all 0.946
_refine_ls_R_factor_all 0.1203
_refine_ls_R_factor_gt 0.0696
_refine_ls_shift/su_max 0.000
_refine_ls_shift/su_mean 0.000
_refine_ls_structure_factor_coef Fsqd
_refine_ls_weighting_details 'w=1/[\s^2^(Fo^2^)+(0.1083P)^2^+12.1550P] where P=(Fo^2^+2Fc^2^)/3'
_refine_ls_weighting_scheme calc
_refine_ls_wR_factor_gt 0.1820
_refine_ls_wR_factor_ref 0.2206
_reflns_Friedel_coverage 0.000
_reflns_number_gt 4686
_reflns_number_total 7494
_reflns_threshold_expression 'I > 2\s(I)'
_cod_data_source_file d0ce00251h2.cif
_cod_data_source_block shelx_CCDC2
_cod_depositor_comments
;
The following automatic conversions were performed:

data item '_exptl_absorpt_correction_type' value 'MULTI-SCAN' was
changed to 'multi-scan' in accordance with the
/home/data/users/saulius/crontab/automatic-downloads/rss-feeds/RSC/lib/dictionaries/cif_core.dic
dictionary named 'cif_core.dic' version 2.4.2 last updated on
2011-04-26.

Automatic conversion script
Id: cif_fix_values 7556 2019-12-06 15:28:31Z antanas 
;
_cod_original_cell_volume 4251.2(9)
_cod_original_sg_symbol_H-M 'P 21/c'
_cod_database_code 7239969
_shelx_shelxl_version_number 2018/3
_shelx_space_group_comment
;
The symmetry employed for this shelxl refinement is uniquely defined
by the following loop, which should always be used as a source of
symmetry information in preference to the above space-group names.
They are only intended as comments.
;

loop_
_space_group_symop_operation_xyz
'x, y, z'
'-x, y+1/2, -z+1/2'
'-x, -y, -z'
'x, -y-1/2, z-1/2'

loop_
_atom_site_label
_atom_site_type_symbol
_atom_site_fract_x
_atom_site_fract_y
_atom_site_fract_z
_atom_site_U_iso_or_equiv
_atom_site_adp_type
_atom_site_occupancy
_atom_site_site_symmetry_order
_atom_site_calc_flag
_atom_site_refinement_flags_posn
_atom_site_refinement_flags_adp
_atom_site_refinement_flags_occupancy
_atom_site_disorder_assembly
_atom_site_disorder_group
Ni2 Ni 0.74331(5) 0.18298(7) 0.39983(4) 0.0471(3) Uani 1 1 d . . . . .
Ni1 Ni 0.75426(5) 0.79884(8) 0.55557(4) 0.0475(3) Uani 1 1 d . . . . .
Na1 Na 0.75678(14) 0.4890(2) 0.48413(12) 0.0500(6) Uani 1 1 d . . . . .
O6 O 0.7990(3) 0.3326(4) 0.4227(2) 0.0539(12) Uani 1 1 d . . . . .
O4 O 0.8501(3) 0.3954(4) 0.5887(2) 0.0640(13) Uani 1 1 d . . . . .
N2 N 0.8118(3) 0.8629(5) 0.6514(2) 0.0465(13) Uani 1 1 d . . . . .
O1 O 0.6944(3) 0.7008(4) 0.4719(2) 0.0537(11) Uani 1 1 d . . . . .
O2 O 0.8041(2) 0.6309(4) 0.58320(19) 0.0521(11) Uani 1 1 d . . . . .
O5 O 0.6986(2) 0.2690(4) 0.4447(2) 0.0464(10) Uani 1 1 d . . . . .
O7 O 0.6611(2) 0.4202(4) 0.5168(2) 0.0533(11) Uani 1 1 d . . . . .
N3 N 0.6683(3) 0.0549(5) 0.3657(2) 0.0473(13) Uani 1 1 d . . . . .
N4 N 0.8041(3) 0.1027(5) 0.3679(2) 0.0495(13) Uani 1 1 d . . . . .
N5 N 0.8039(4) 0.9244(7) 0.5171(3) 0.0719(18) Uani 1 1 d . . . . .
N1 N 0.6700(3) 0.9205(5) 0.5339(3) 0.0492(13) Uani 1 1 d . . . . .
O3 O 0.6432(3) 0.5414(5) 0.3716(2) 0.0659(14) Uani 1 1 d . . . . .
O8 O 0.8536(3) 0.5634(4) 0.4591(3) 0.0696(14) Uani 1 1 d . . . . .
C30 C 0.6783(4) -0.0755(6) 0.3459(3) 0.0578(18) Uani 1 1 d . . . . .
H30A H 0.630494 -0.110770 0.316497 0.069 Uiso 1 1 calc R U . . .
H30B H 0.699756 -0.128596 0.385934 0.069 Uiso 1 1 calc R U . . .
C31 C 0.7260(4) -0.0851(6) 0.3106(3) 0.0569(18) Uani 1 1 d . . . . .
C33 C 0.7339(6) -0.2308(7) 0.3005(5) 0.090(3) Uani 1 1 d . . . . .
H33A H 0.753521 -0.273684 0.343185 0.134 Uiso 1 1 calc R U . . .
H33B H 0.686735 -0.266131 0.271192 0.134 Uiso 1 1 calc R U . . .
H33C H 0.766428 -0.242682 0.280857 0.134 Uiso 1 1 calc R U . . .
C32 C 0.6953(5) -0.0146(8) 0.2445(4) 0.087(3) Uani 1 1 d . . . . .
H32A H 0.647474 -0.047488 0.215190 0.130 Uiso 1 1 calc R U . . .
H32B H 0.691883 0.075300 0.252060 0.130 Uiso 1 1 calc R U . . .
H32C H 0.727072 -0.026761 0.224071 0.130 Uiso 1 1 calc R U . . .
C34 C 0.8017(4) -0.0371(6) 0.3590(4) 0.0612(19) Uani 1 1 d . . . . .
H34A H 0.817135 -0.078207 0.402248 0.073 Uiso 1 1 calc R U . . .
H34B H 0.836017 -0.061432 0.342273 0.073 Uiso 1 1 calc R U . . .
C35 C 0.8515(4) 0.1628(7) 0.3557(3) 0.0566(18) Uani 1 1 d . . . . .
H35 H 0.876094 0.113206 0.337851 0.068 Uiso 1 1 calc R U . . .
C36 C 0.8715(4) 0.2947(6) 0.3659(3) 0.0519(16) Uani 1 1 d . . . . .
C41 C 0.8469(4) 0.3706(6) 0.4029(3) 0.0491(16) Uani 1 1 d . . . . .
C19 C 0.8789(3) 0.4625(6) 0.6487(3) 0.0471(15) Uani 1 1 d . . . . .
C18 C 0.9291(4) 0.4136(7) 0.7094(3) 0.0577(18) Uani 1 1 d . . . . .
H18 H 0.945529 0.329546 0.712205 0.069 Uiso 1 1 calc R U . . .
C17 C 0.9556(4) 0.4908(7) 0.7672(3) 0.063(2) Uani 1 1 d . . . . .
H17 H 0.989535 0.458130 0.808522 0.076 Uiso 1 1 calc R U . . .
C16 C 0.9315(4) 0.6121(7) 0.7625(3) 0.0570(18) Uani 1 1 d . . . . .
H16 H 0.949924 0.662826 0.800990 0.068 Uiso 1 1 calc R U . . .
C15 C 0.8792(3) 0.6654(6) 0.7012(3) 0.0443(15) Uani 1 1 d . . . . .
C14 C 0.8588(4) 0.7973(6) 0.7005(3) 0.0500(16) Uani 1 1 d . . . . .
H14 H 0.882922 0.840864 0.741125 0.060 Uiso 1 1 calc R U . . .
N6 N 0.8674(5) 0.9475(7) 0.5426(3) 0.0719(18) Uani 1 1 d . . . . .
N7 N 0.9286(5) 0.9705(9) 0.5645(5) 0.118(3) Uani 1 1 d . . . . .
C8 C 0.6038(4) 0.9000(7) 0.4876(3) 0.0556(18) Uani 1 1 d . . . . .
H8 H 0.569050 0.959739 0.485157 0.067 Uiso 1 1 calc R U . . .
C6 C 0.5769(4) 0.7978(6) 0.4394(3) 0.0521(16) Uani 1 1 d . . . . .
C7 C 0.6248(4) 0.7088(6) 0.4318(3) 0.0477(16) Uani 1 1 d . . . . .
C2 C 0.5924(4) 0.6244(7) 0.3761(3) 0.0566(18) Uani 1 1 d . . . . .
C3 C 0.5193(5) 0.6265(9) 0.3324(4) 0.079(2) Uani 1 1 d . . . . .
H3 H 0.499839 0.568410 0.296933 0.094 Uiso 1 1 calc R U . . .
C4 C 0.4743(5) 0.7150(9) 0.3410(5) 0.090(3) Uani 1 1 d . . . . .
H4 H 0.424590 0.717515 0.311060 0.108 Uiso 1 1 calc R U . . .
C5 C 0.5026(4) 0.7977(8) 0.3927(4) 0.075(2) Uani 1 1 d . . . . .
H5 H 0.471635 0.857137 0.397716 0.090 Uiso 1 1 calc R U . . .
C1 C 0.6201(5) 0.4649(8) 0.3125(3) 0.084(3) Uani 1 1 d . . . . .
H1A H 0.660142 0.412528 0.315920 0.127 Uiso 1 1 calc R U . . .
H1B H 0.580096 0.410886 0.307750 0.127 Uiso 1 1 calc R U . . .
H1C H 0.604407 0.519892 0.273892 0.127 Uiso 1 1 calc R U . . .
C9 C 0.6843(4) 1.0490(6) 0.5660(3) 0.0538(17) Uani 1 1 d . . . . .
H9A H 0.637673 1.090079 0.554553 0.065 Uiso 1 1 calc R U . . .
H9B H 0.709712 1.100769 0.547209 0.065 Uiso 1 1 calc R U . . .
C10 C 0.7294(4) 1.0485(6) 0.6423(3) 0.0514(17) Uani 1 1 d . . . . .
C12 C 0.6923(4) 0.9714(7) 0.6751(4) 0.069(2) Uani 1 1 d . . . . .
H12A H 0.643461 1.003183 0.660538 0.104 Uiso 1 1 calc R U . . .
H12B H 0.690255 0.882810 0.662463 0.104 Uiso 1 1 calc R U . . .
H12C H 0.719570 0.979116 0.723032 0.104 Uiso 1 1 calc R U . . .
C13 C 0.8068(4) 1.0019(6) 0.6637(4) 0.0597(19) Uani 1 1 d . . . . .
H13A H 0.827653 1.050696 0.639727 0.072 Uiso 1 1 calc R U . . .
H13B H 0.836101 1.018919 0.711339 0.072 Uiso 1 1 calc R U . . .
C11 C 0.7352(5) 1.1898(7) 0.6643(4) 0.079(2) Uani 1 1 d . . . . .
H11A H 0.758826 1.238656 0.643369 0.119 Uiso 1 1 calc R U . . .
H11B H 0.686975 1.223603 0.650964 0.119 Uiso 1 1 calc R U . . .
H11C H 0.763382 1.195318 0.712277 0.119 Uiso 1 1 calc R U . . .
C20 C 0.8518(3) 0.5909(6) 0.6422(3) 0.0406(14) Uani 1 1 d . . . . .
C21 C 0.8847(5) 0.2788(6) 0.5864(4) 0.074(2) Uani 1 1 d . . . . .
H21A H 0.859469 0.242186 0.542228 0.112 Uiso 1 1 calc R U . . .
H21B H 0.934768 0.295610 0.596674 0.112 Uiso 1 1 calc R U . . .
H21C H 0.883413 0.219640 0.618751 0.112 Uiso 1 1 calc R U . . .
C40 C 0.8772(4) 0.4965(6) 0.4202(3) 0.0509(16) Uani 1 1 d . . . . .
C39 C 0.9258(4) 0.5425(7) 0.3993(4) 0.0633(19) Uani 1 1 d . . . . .
H39 H 0.944096 0.625541 0.410379 0.076 Uiso 1 1 calc R U . . .
C38 C 0.9477(4) 0.4636(8) 0.3610(4) 0.073(2) Uani 1 1 d . . . . .
H38 H 0.980547 0.495143 0.346603 0.088 Uiso 1 1 calc R U . . .
C37 C 0.9221(4) 0.3435(8) 0.3448(4) 0.066(2) Uani 1 1 d . . . . .
H37 H 0.937539 0.292236 0.319625 0.079 Uiso 1 1 calc R U . . .
C42 C 0.8954(5) 0.6742(7) 0.4935(5) 0.081(3) Uani 1 1 d . . . . .
H42A H 0.873740 0.713047 0.519088 0.122 Uiso 1 1 calc R U . . .
H42B H 0.944791 0.649001 0.523171 0.122 Uiso 1 1 calc R U . . .
H42C H 0.895551 0.734831 0.461243 0.122 Uiso 1 1 calc R U . . .
C28 C 0.6307(4) 0.2625(6) 0.4338(3) 0.0431(15) Uani 1 1 d . . . . .
C23 C 0.6063(4) 0.3452(6) 0.4707(3) 0.0467(15) Uani 1 1 d . . . . .
C24 C 0.5348(4) 0.3428(7) 0.4595(4) 0.0633(19) Uani 1 1 d . . . . .
H24 H 0.519580 0.397267 0.483595 0.076 Uiso 1 1 calc R U . . .
C25 C 0.4851(4) 0.2596(9) 0.4124(4) 0.075(2) Uani 1 1 d . . . . .
H25 H 0.436515 0.260000 0.404483 0.090 Uiso 1 1 calc R U . . .
C26 C 0.5062(4) 0.1782(7) 0.3778(4) 0.067(2) Uani 1 1 d . . . . .
H26 H 0.472181 0.122412 0.346734 0.080 Uiso 1 1 calc R U . . .
C27 C 0.5790(4) 0.1765(6) 0.3881(3) 0.0462(15) Uani 1 1 d . . . . .
C29 C 0.6035(4) 0.0751(6) 0.3604(3) 0.0491(16) Uani 1 1 d . . . . .
H29 H 0.568036 0.015231 0.334865 0.059 Uiso 1 1 calc R U . . .
C22 C 0.6440(4) 0.4977(7) 0.5607(4) 0.063(2) Uani 1 1 d . . . . .
H22A H 0.686672 0.545390 0.590393 0.095 Uiso 1 1 calc R U . . .
H22B H 0.605189 0.556148 0.534509 0.095 Uiso 1 1 calc R U . . .
H22C H 0.628751 0.443384 0.586662 0.095 Uiso 1 1 calc R U . . .

loop_
_atom_site_aniso_label
_atom_site_aniso_U_11
_atom_site_aniso_U_22
_atom_site_aniso_U_33
_atom_site_aniso_U_23
_atom_site_aniso_U_13
_atom_site_aniso_U_12
Ni2 0.0548(6) 0.0447(5) 0.0532(5) -0.0111(4) 0.0345(4) -0.0043(4)
Ni1 0.0519(6) 0.0450(5) 0.0396(4) -0.0012(3) 0.0158(4) 0.0062(4)
Na1 0.0514(16) 0.0502(14) 0.0522(14) -0.0061(11) 0.0271(12) -0.0018(12)
O6 0.060(3) 0.049(3) 0.072(3) -0.011(2) 0.047(3) -0.010(2)
O4 0.062(3) 0.052(3) 0.065(3) -0.006(2) 0.018(3) 0.012(2)
N2 0.048(3) 0.043(3) 0.045(3) -0.003(2) 0.019(3) -0.004(2)
O1 0.058(3) 0.051(3) 0.046(2) -0.002(2) 0.019(2) 0.006(2)
O2 0.058(3) 0.046(2) 0.040(2) -0.0009(19) 0.011(2) 0.011(2)
O5 0.043(3) 0.049(2) 0.054(3) -0.0077(19) 0.029(2) -0.001(2)
O7 0.058(3) 0.054(3) 0.059(3) -0.015(2) 0.035(2) -0.005(2)
N3 0.058(4) 0.043(3) 0.048(3) -0.005(2) 0.031(3) -0.001(3)
N4 0.057(4) 0.049(3) 0.050(3) -0.003(2) 0.031(3) 0.001(3)
N5 0.074(5) 0.081(5) 0.065(4) 0.002(3) 0.035(4) -0.001(4)
N1 0.053(4) 0.050(3) 0.045(3) 0.006(2) 0.023(3) 0.008(3)
O3 0.083(4) 0.062(3) 0.043(3) -0.007(2) 0.021(3) -0.008(3)
O8 0.075(4) 0.050(3) 0.103(4) -0.019(3) 0.057(3) -0.011(3)
C30 0.072(5) 0.046(4) 0.060(4) -0.007(3) 0.035(4) -0.002(4)
C31 0.084(6) 0.046(4) 0.048(4) -0.005(3) 0.037(4) 0.003(4)
C33 0.114(8) 0.058(5) 0.107(7) -0.030(5) 0.059(6) -0.008(5)
C32 0.116(8) 0.095(6) 0.044(4) -0.002(4) 0.032(5) -0.011(5)
C34 0.074(6) 0.049(4) 0.070(5) -0.003(3) 0.042(4) 0.006(4)
C35 0.063(5) 0.061(4) 0.062(4) -0.011(3) 0.042(4) 0.004(4)
C36 0.054(4) 0.060(4) 0.049(4) -0.004(3) 0.030(3) -0.004(3)
C41 0.051(4) 0.051(4) 0.051(4) 0.001(3) 0.029(3) 0.002(3)
C19 0.039(4) 0.050(4) 0.054(4) 0.004(3) 0.022(3) -0.004(3)
C18 0.050(4) 0.058(4) 0.063(4) 0.019(4) 0.024(4) 0.007(3)
C17 0.056(5) 0.078(5) 0.046(4) 0.024(4) 0.014(3) 0.007(4)
C16 0.050(4) 0.072(5) 0.044(4) 0.006(3) 0.017(3) -0.007(4)
C15 0.043(4) 0.051(4) 0.037(3) 0.005(3) 0.016(3) -0.002(3)
C14 0.041(4) 0.064(4) 0.040(3) -0.004(3) 0.014(3) -0.011(3)
N6 0.083(6) 0.080(5) 0.060(4) -0.014(3) 0.038(4) -0.007(4)
N7 0.073(6) 0.139(8) 0.126(7) -0.026(6) 0.031(6) -0.028(6)
C8 0.060(5) 0.057(4) 0.058(4) 0.018(3) 0.035(4) 0.015(4)
C6 0.048(4) 0.051(4) 0.053(4) 0.007(3) 0.019(3) 0.005(3)
C7 0.049(4) 0.045(4) 0.039(3) 0.004(3) 0.012(3) -0.003(3)
C2 0.068(5) 0.054(4) 0.047(4) 0.005(3) 0.025(4) -0.004(4)
C3 0.059(6) 0.093(6) 0.061(5) -0.010(4) 0.009(4) -0.020(5)
C4 0.048(5) 0.102(7) 0.090(6) -0.009(5) 0.006(5) -0.010(5)
C5 0.052(5) 0.083(6) 0.079(5) 0.002(5) 0.021(4) 0.001(4)
C1 0.129(8) 0.073(5) 0.043(4) -0.013(4) 0.032(5) -0.011(5)
C9 0.073(5) 0.037(3) 0.060(4) 0.009(3) 0.037(4) 0.010(3)
C10 0.067(5) 0.044(4) 0.050(4) 0.000(3) 0.033(4) 0.004(3)
C12 0.084(6) 0.070(5) 0.068(5) 0.013(4) 0.046(5) 0.012(4)
C13 0.068(5) 0.043(4) 0.066(4) -0.009(3) 0.030(4) -0.010(3)
C11 0.109(7) 0.050(4) 0.088(6) -0.011(4) 0.054(6) 0.004(4)
C20 0.031(3) 0.043(3) 0.048(4) 0.002(3) 0.018(3) 0.000(3)
C21 0.083(6) 0.040(4) 0.087(6) -0.003(4) 0.028(5) 0.014(4)
C40 0.049(4) 0.046(4) 0.064(4) 0.004(3) 0.031(4) 0.004(3)
C39 0.055(5) 0.059(4) 0.082(5) 0.003(4) 0.037(4) -0.009(4)
C38 0.064(5) 0.089(6) 0.084(6) 0.006(5) 0.049(5) -0.006(5)
C37 0.066(5) 0.074(5) 0.077(5) -0.008(4) 0.049(4) -0.004(4)
C42 0.087(6) 0.056(5) 0.107(7) -0.019(4) 0.049(5) -0.015(4)
C28 0.051(4) 0.044(3) 0.039(3) 0.003(3) 0.025(3) 0.002(3)
C23 0.055(4) 0.043(3) 0.053(4) -0.001(3) 0.035(3) 0.001(3)
C24 0.057(5) 0.060(4) 0.087(5) -0.009(4) 0.045(4) -0.002(4)
C25 0.043(5) 0.088(6) 0.098(6) -0.014(5) 0.035(4) -0.006(4)
C26 0.050(5) 0.073(5) 0.078(5) -0.011(4) 0.030(4) -0.007(4)
C27 0.045(4) 0.052(4) 0.047(3) -0.001(3) 0.026(3) -0.003(3)
C29 0.058(5) 0.051(4) 0.037(3) -0.006(3) 0.021(3) -0.008(3)
C22 0.082(6) 0.062(4) 0.065(5) -0.016(4) 0.049(4) 0.001(4)

loop_
_atom_type_symbol
_atom_type_description
_atom_type_scat_dispersion_real
_atom_type_scat_dispersion_imag
_atom_type_scat_source
C C 0.0033 0.0016 'International Tables Vol C Tables 4.2.6.8 and 6.1.1.4'
H H 0.0000 0.0000 'International Tables Vol C Tables 4.2.6.8 and 6.1.1.4'
N N 0.0061 0.0033 'International Tables Vol C Tables 4.2.6.8 and 6.1.1.4'
O O 0.0106 0.0060 'International Tables Vol C Tables 4.2.6.8 and 6.1.1.4'
Na Na 0.0362 0.0249 'International Tables Vol C Tables 4.2.6.8 and 6.1.1.4'
Ni Ni 0.3393 1.1124 'International Tables Vol C Tables 4.2.6.8 and 6.1.1.4'

loop_
_geom_angle_atom_site_label_1
_geom_angle_atom_site_label_2
_geom_angle_atom_site_label_3
_geom_angle
_geom_angle_site_symmetry_1
_geom_angle_site_symmetry_3
_geom_angle_publ_flag
O6 Ni2 O5 80.90(18) . . ?
O6 Ni2 N4 92.6(2) . . ?
O5 Ni2 N4 170.0(2) . . ?
O6 Ni2 N3 167.2(2) . . ?
O5 Ni2 N3 92.6(2) . . ?
N4 Ni2 N3 95.2(2) . . ?
O2 Ni1 O1 81.28(17) . . ?
O2 Ni1 N1 153.6(2) . . ?
O1 Ni1 N1 90.2(2) . . ?
O2 Ni1 N2 89.58(19) . . ?
O1 Ni1 N2 166.84(19) . . ?
N1 Ni1 N2 93.9(2) . . ?
O2 Ni1 N5 113.9(2) . . ?
O1 Ni1 N5 98.2(2) . . ?
N1 Ni1 N5 91.9(3) . . ?
N2 Ni1 N5 94.2(2) . . ?
O8 Na1 O4 89.0(2) . . ?
O8 Na1 O2 89.36(18) . . ?
O4 Na1 O2 64.21(15) . . ?
O8 Na1 O7 176.33(18) . . ?
O4 Na1 O7 88.97(18) . . ?
O2 Na1 O7 87.01(16) . . ?
O8 Na1 O1 97.22(18) . . ?
O4 Na1 O1 126.34(17) . . ?
O2 Na1 O1 62.65(15) . . ?
O7 Na1 O1 81.55(16) . . ?
O8 Na1 O6 63.82(15) . . ?
O4 Na1 O6 87.17(17) . . ?
O2 Na1 O6 141.63(19) . . ?
O7 Na1 O6 119.12(16) . . ?
O1 Na1 O6 142.62(18) . . ?
O8 Na1 O5 120.76(17) . . ?
O4 Na1 O5 90.61(17) . . ?
O2 Na1 O5 141.28(17) . . ?
O7 Na1 O5 62.32(14) . . ?
O1 Na1 O5 128.30(17) . . ?
O6 Na1 O5 57.00(14) . . ?
O8 Na1 O3 100.17(19) . . ?
O4 Na1 O3 167.49(19) . . ?
O2 Na1 O3 123.87(17) . . ?
O7 Na1 O3 82.30(17) . . ?
O1 Na1 O3 61.30(16) . . ?
O6 Na1 O3 89.26(17) . . ?
O5 Na1 O3 77.42(16) . . ?
C41 O6 Ni2 128.4(4) . . ?
C41 O6 Na1 119.2(4) . . ?
Ni2 O6 Na1 111.65(19) . . ?
C19 O4 C21 118.0(5) . . ?
C19 O4 Na1 121.8(4) . . ?
C21 O4 Na1 119.4(4) . . ?
C14 N2 C13 116.7(6) . . ?
C14 N2 Ni1 125.3(4) . . ?
C13 N2 Ni1 117.4(4) . . ?
C7 O1 Ni1 129.0(4) . . ?
C7 O1 Na1 118.6(4) . . ?
Ni1 O1 Na1 106.58(19) . . ?
C20 O2 Ni1 129.9(4) . . ?
C20 O2 Na1 121.7(4) . . ?
Ni1 O2 Na1 108.36(18) . . ?
C28 O5 Ni2 128.4(4) . . ?
C28 O5 Na1 113.8(4) . . ?
Ni2 O5 Na1 110.42(19) . . ?
C23 O7 C22 117.5(5) . . ?
C23 O7 Na1 115.5(3) . . ?
C22 O7 Na1 120.8(4) . . ?
C29 N3 C30 113.7(6) . . ?
C29 N3 Ni2 121.8(4) . . ?
C30 N3 Ni2 124.4(5) . . ?
C35 N4 C34 115.8(6) . . ?
C35 N4 Ni2 124.0(5) . . ?
C34 N4 Ni2 120.2(4) . . ?
N6 N5 Ni1 124.7(6) . . ?
C8 N1 C9 116.1(6) . . ?
C8 N1 Ni1 124.0(5) . . ?
C9 N1 Ni1 119.5(4) . . ?
C2 O3 C1 118.1(6) . . ?
C2 O3 Na1 115.5(4) . . ?
C1 O3 Na1 123.6(5) . . ?
C40 O8 C42 117.0(6) . . ?
C40 O8 Na1 123.4(4) . . ?
C42 O8 Na1 119.0(4) . . ?
N3 C30 C31 115.5(6) . . ?
N3 C30 H30A 108.4 . . ?
C31 C30 H30A 108.4 . . ?
N3 C30 H30B 108.4 . . ?
C31 C30 H30B 108.4 . . ?
H30A C30 H30B 107.5 . . ?
C32 C31 C34 111.8(6) . . ?
C32 C31 C30 113.6(7) . . ?
C34 C31 C30 107.5(5) . . ?
C32 C31 C33 110.9(6) . . ?
C34 C31 C33 106.6(6) . . ?
C30 C31 C33 106.0(6) . . ?
C31 C33 H33A 109.5 . . ?
C31 C33 H33B 109.5 . . ?
H33A C33 H33B 109.5 . . ?
C31 C33 H33C 109.5 . . ?
H33A C33 H33C 109.5 . . ?
H33B C33 H33C 109.5 . . ?
C31 C32 H32A 109.5 . . ?
C31 C32 H32B 109.5 . . ?
H32A C32 H32B 109.5 . . ?
C31 C32 H32C 109.5 . . ?
H32A C32 H32C 109.5 . . ?
H32B C32 H32C 109.5 . . ?
N4 C34 C31 112.6(6) . . ?
N4 C34 H34A 109.1 . . ?
C31 C34 H34A 109.1 . . ?
N4 C34 H34B 109.1 . . ?
C31 C34 H34B 109.1 . . ?
H34A C34 H34B 107.8 . . ?
N4 C35 C36 128.7(6) . . ?
N4 C35 H35 115.6 . . ?
C36 C35 H35 115.6 . . ?
C41 C36 C35 119.1(6) . . ?
C41 C36 C37 121.0(6) . . ?
C35 C36 C37 119.6(6) . . ?
O6 C41 C36 124.1(6) . . ?
O6 C41 C40 119.1(6) . . ?
C36 C41 C40 116.8(6) . . ?
O4 C19 C18 124.5(6) . . ?
O4 C19 C20 113.7(5) . . ?
C18 C19 C20 121.8(6) . . ?
C19 C18 C17 119.9(7) . . ?
C19 C18 H18 120.1 . . ?
C17 C18 H18 120.1 . . ?
C16 C17 C18 119.5(6) . . ?
C16 C17 H17 120.2 . . ?
C18 C17 H17 120.2 . . ?
C17 C16 C15 122.3(7) . . ?
C17 C16 H16 118.8 . . ?
C15 C16 H16 118.8 . . ?
C20 C15 C16 119.6(6) . . ?
C20 C15 C14 121.9(5) . . ?
C16 C15 C14 118.4(6) . . ?
N2 C14 C15 128.5(6) . . ?
N2 C14 H14 115.7 . . ?
C15 C14 H14 115.7 . . ?
N7 N6 N5 176.9(9) . . ?
N1 C8 C6 128.8(6) . . ?
N1 C8 H8 115.6 . . ?
C6 C8 H8 115.6 . . ?
C5 C6 C7 119.3(7) . . ?
C5 C6 C8 118.4(7) . . ?
C7 C6 C8 121.7(6) . . ?
O1 C7 C2 119.6(6) . . ?
O1 C7 C6 124.4(6) . . ?
C2 C7 C6 116.1(6) . . ?
C3 C2 O3 124.9(7) . . ?
C3 C2 C7 122.6(8) . . ?
O3 C2 C7 112.5(6) . . ?
C2 C3 C4 119.8(8) . . ?
C2 C3 H3 120.1 . . ?
C4 C3 H3 120.1 . . ?
C5 C4 C3 119.8(8) . . ?
C5 C4 H4 120.1 . . ?
C3 C4 H4 120.1 . . ?
C4 C5 C6 122.5(8) . . ?
C4 C5 H5 118.7 . . ?
C6 C5 H5 118.7 . . ?
O3 C1 H1A 109.5 . . ?
O3 C1 H1B 109.5 . . ?
H1A C1 H1B 109.5 . . ?
O3 C1 H1C 109.5 . . ?
H1A C1 H1C 109.5 . . ?
H1B C1 H1C 109.5 . . ?
N1 C9 C10 115.1(5) . . ?
N1 C9 H9A 108.5 . . ?
C10 C9 H9A 108.5 . . ?
N1 C9 H9B 108.5 . . ?
C10 C9 H9B 108.5 . . ?
H9A C9 H9B 107.5 . . ?
C12 C10 C13 111.4(6) . . ?
C12 C10 C11 109.7(6) . . ?
C13 C10 C11 106.8(6) . . ?
C12 C10 C9 111.3(6) . . ?
C13 C10 C9 111.5(5) . . ?
C11 C10 C9 105.9(6) . . ?
C10 C12 H12A 109.5 . . ?
C10 C12 H12B 109.5 . . ?
H12A C12 H12B 109.5 . . ?
C10 C12 H12C 109.5 . . ?
H12A C12 H12C 109.5 . . ?
H12B C12 H12C 109.5 . . ?
N2 C13 C10 113.9(6) . . ?
N2 C13 H13A 108.8 . . ?
C10 C13 H13A 108.8 . . ?
N2 C13 H13B 108.8 . . ?
C10 C13 H13B 108.8 . . ?
H13A C13 H13B 107.7 . . ?
C10 C11 H11A 109.5 . . ?
C10 C11 H11B 109.5 . . ?
H11A C11 H11B 109.5 . . ?
C10 C11 H11C 109.5 . . ?
H11A C11 H11C 109.5 . . ?
H11B C11 H11C 109.5 . . ?
O2 C20 C15 124.6(5) . . ?
O2 C20 C19 118.6(5) . . ?
C15 C20 C19 116.8(5) . . ?
O4 C21 H21A 109.5 . . ?
O4 C21 H21B 109.5 . . ?
H21A C21 H21B 109.5 . . ?
O4 C21 H21C 109.5 . . ?
H21A C21 H21C 109.5 . . ?
H21B C21 H21C 109.5 . . ?
O8 C40 C39 124.5(6) . . ?
O8 C40 C41 113.9(6) . . ?
C39 C40 C41 121.6(6) . . ?
C40 C39 C38 119.5(7) . . ?
C40 C39 H39 120.3 . . ?
C38 C39 H39 120.3 . . ?
C37 C38 C39 121.1(7) . . ?
C37 C38 H38 119.4 . . ?
C39 C38 H38 119.4 . . ?
C38 C37 C36 120.0(7) . . ?
C38 C37 H37 120.0 . . ?
C36 C37 H37 120.0 . . ?
O8 C42 H42A 109.5 . . ?
O8 C42 H42B 109.5 . . ?
H42A C42 H42B 109.5 . . ?
O8 C42 H42C 109.5 . . ?
H42A C42 H42C 109.5 . . ?
H42B C42 H42C 109.5 . . ?
O5 C28 C27 123.7(5) . . ?
O5 C28 C23 119.1(6) . . ?
C27 C28 C23 117.1(6) . . ?
O7 C23 C24 126.2(6) . . ?
O7 C23 C28 113.1(6) . . ?
C24 C23 C28 120.7(6) . . ?
C23 C24 C25 120.3(7) . . ?
C23 C24 H24 119.8 . . ?
C25 C24 H24 119.8 . . ?
C26 C25 C24 120.9(7) . . ?
C26 C25 H25 119.6 . . ?
C24 C25 H25 119.6 . . ?
C25 C26 C27 120.8(7) . . ?
C25 C26 H26 119.6 . . ?
C27 C26 H26 119.6 . . ?
C28 C27 C26 120.2(6) . . ?
C28 C27 C29 119.2(6) . . ?
C26 C27 C29 119.9(6) . . ?
N3 C29 C27 129.1(6) . . ?
N3 C29 H29 115.4 . . ?
C27 C29 H29 115.4 . . ?
O7 C22 H22A 109.5 . . ?
O7 C22 H22B 109.5 . . ?
H22A C22 H22B 109.5 . . ?
O7 C22 H22C 109.5 . . ?
H22A C22 H22C 109.5 . . ?
H22B C22 H22C 109.5 . . ?

loop_
_geom_bond_atom_site_label_1
_geom_bond_atom_site_label_2
_geom_bond_distance
_geom_bond_site_symmetry_2
_geom_bond_publ_flag
Ni2 O6 1.860(4) . ?
Ni2 O5 1.871(4) . ?
Ni2 N4 1.893(5) . ?
Ni2 N3 1.913(5) . ?
Ni1 O2 1.977(4) . ?
Ni1 O1 1.987(4) . ?
Ni1 N1 2.015(5) . ?
Ni1 N2 2.029(5) . ?
Ni1 N5 2.071(7) . ?
Na1 O8 2.426(5) . ?
Na1 O4 2.447(5) . ?
Na1 O2 2.463(5) . ?
Na1 O7 2.492(5) . ?
Na1 O1 2.502(5) . ?
Na1 O6 2.526(5) . ?
Na1 O5 2.547(5) . ?
Na1 O3 2.587(5) . ?
O6 C41 1.311(7) . ?
O4 C19 1.382(7) . ?
O4 C21 1.421(8) . ?
N2 C14 1.278(8) . ?
N2 C13 1.486(8) . ?
O1 C7 1.296(7) . ?
O2 C20 1.301(7) . ?
O5 C28 1.302(7) . ?
O7 C23 1.369(8) . ?
O7 C22 1.435(7) . ?
N3 C29 1.296(8) . ?
N3 C30 1.471(8) . ?
N4 C35 1.287(8) . ?
N4 C34 1.467(8) . ?
N5 N6 1.184(9) . ?
N1 C8 1.295(8) . ?
N1 C9 1.483(8) . ?
O3 C2 1.393(9) . ?
O3 C1 1.427(8) . ?
O8 C40 1.364(8) . ?
O8 C42 1.433(8) . ?
C30 C31 1.516(9) . ?
C30 H30A 0.9700 . ?
C30 H30B 0.9700 . ?
C31 C32 1.507(9) . ?
C31 C34 1.515(10) . ?
C31 C33 1.553(9) . ?
C33 H33A 0.9600 . ?
C33 H33B 0.9600 . ?
C33 H33C 0.9600 . ?
C32 H32A 0.9600 . ?
C32 H32B 0.9600 . ?
C32 H32C 0.9600 . ?
C34 H34A 0.9700 . ?
C34 H34B 0.9700 . ?
C35 C36 1.422(9) . ?
C35 H35 0.9300 . ?
C36 C41 1.394(9) . ?
C36 C37 1.419(9) . ?
C41 C40 1.427(9) . ?
C19 C18 1.373(9) . ?
C19 C20 1.430(9) . ?
C18 C17 1.405(10) . ?
C18 H18 0.9300 . ?
C17 C16 1.343(10) . ?
C17 H17 0.9300 . ?
C16 C15 1.411(8) . ?
C16 H16 0.9300 . ?
C15 C20 1.407(8) . ?
C15 C14 1.434(9) . ?
C14 H14 0.9300 . ?
N6 N7 1.146(10) . ?
C8 C6 1.433(9) . ?
C8 H8 0.9300 . ?
C6 C5 1.399(10) . ?
C6 C7 1.416(9) . ?
C7 C2 1.418(9) . ?
C2 C3 1.366(10) . ?
C3 C4 1.378(12) . ?
C3 H3 0.9300 . ?
C4 C5 1.342(11) . ?
C4 H4 0.9300 . ?
C5 H5 0.9300 . ?
C1 H1A 0.9600 . ?
C1 H1B 0.9600 . ?
C1 H1C 0.9600 . ?
C9 C10 1.524(9) . ?
C9 H9A 0.9700 . ?
C9 H9B 0.9700 . ?
C10 C12 1.507(9) . ?
C10 C13 1.514(10) . ?
C10 C11 1.539(9) . ?
C12 H12A 0.9600 . ?
C12 H12B 0.9600 . ?
C12 H12C 0.9600 . ?
C13 H13A 0.9700 . ?
C13 H13B 0.9700 . ?
C11 H11A 0.9600 . ?
C11 H11B 0.9600 . ?
C11 H11C 0.9600 . ?
C21 H21A 0.9600 . ?
C21 H21B 0.9600 . ?
C21 H21C 0.9600 . ?
C40 C39 1.368(9) . ?
C39 C38 1.402(10) . ?
C39 H39 0.9300 . ?
C38 C37 1.340(11) . ?
C38 H38 0.9300 . ?
C37 H37 0.9300 . ?
C42 H42A 0.9600 . ?
C42 H42B 0.9600 . ?
C42 H42C 0.9600 . ?
C28 C27 1.406(9) . ?
C28 C23 1.433(8) . ?
C23 C24 1.370(9) . ?
C24 C25 1.384(10) . ?
C24 H24 0.9300 . ?
C25 C26 1.345(10) . ?
C25 H25 0.9300 . ?
C26 C27 1.404(9) . ?
C26 H26 0.9300 . ?
C27 C29 1.428(9) . ?
C29 H29 0.9300 . ?
C22 H22A 0.9600 . ?
C22 H22B 0.9600 . ?
C22 H22C 0.9600 . ?

loop_
_geom_torsion_atom_site_label_1
_geom_torsion_atom_site_label_2
_geom_torsion_atom_site_label_3
_geom_torsion_atom_site_label_4
_geom_torsion
_geom_torsion_site_symmetry_1
_geom_torsion_site_symmetry_2
_geom_torsion_site_symmetry_3
_geom_torsion_site_symmetry_4
_geom_torsion_publ_flag
O5 Ni2 O6 C41 -170.8(6) . . . . ?
N4 Ni2 O6 C41 17.0(6) . . . . ?
N3 Ni2 O6 C41 -110.5(9) . . . . ?
O5 Ni2 O6 Na1 -1.4(2) . . . . ?
N4 Ni2 O6 Na1 -173.7(2) . . . . ?
N3 Ni2 O6 Na1 58.8(10) . . . . ?
O6 Ni2 O5 C28 149.0(5) . . . . ?
N4 Ni2 O5 C28 -160.8(11) . . . . ?
N3 Ni2 O5 C28 -19.9(5) . . . . ?
O6 Ni2 O5 Na1 1.4(2) . . . . ?
N4 Ni2 O5 Na1 51.6(13) . . . . ?
N3 Ni2 O5 Na1 -167.5(2) . . . . ?
O6 Ni2 N4 C35 -14.1(6) . . . . ?
O5 Ni2 N4 C35 -63.6(14) . . . . ?
N3 Ni2 N4 C35 155.7(6) . . . . ?
O6 Ni2 N4 C34 162.6(5) . . . . ?
O5 Ni2 N4 C34 113.1(12) . . . . ?
N3 Ni2 N4 C34 -27.6(5) . . . . ?
C29 N3 C30 C31 144.0(6) . . . . ?
Ni2 N3 C30 C31 -38.5(8) . . . . ?
N3 C30 C31 C32 -62.6(8) . . . . ?
N3 C30 C31 C34 61.6(8) . . . . ?
N3 C30 C31 C33 175.3(6) . . . . ?
C35 N4 C34 C31 -124.4(7) . . . . ?
Ni2 N4 C34 C31 58.6(7) . . . . ?
C32 C31 C34 N4 52.7(8) . . . . ?
C30 C31 C34 N4 -72.6(7) . . . . ?
C33 C31 C34 N4 174.1(6) . . . . ?
C34 N4 C35 C36 -173.4(7) . . . . ?
Ni2 N4 C35 C36 3.4(11) . . . . ?
N4 C35 C36 C41 10.9(12) . . . . ?
N4 C35 C36 C37 -175.8(7) . . . . ?
Ni2 O6 C41 C36 -8.2(10) . . . . ?
Na1 O6 C41 C36 -176.9(5) . . . . ?
Ni2 O6 C41 C40 172.5(5) . . . . ?
Na1 O6 C41 C40 3.8(8) . . . . ?
C35 C36 C41 O6 -8.4(10) . . . . ?
C37 C36 C41 O6 178.4(7) . . . . ?
C35 C36 C41 C40 170.9(6) . . . . ?
C37 C36 C41 C40 -2.3(10) . . . . ?
C21 O4 C19 C18 -13.4(10) . . . . ?
Na1 O4 C19 C18 177.3(5) . . . . ?
C21 O4 C19 C20 166.3(6) . . . . ?
Na1 O4 C19 C20 -3.0(7) . . . . ?
O4 C19 C18 C17 179.2(6) . . . . ?
C20 C19 C18 C17 -0.5(10) . . . . ?
C19 C18 C17 C16 -0.1(11) . . . . ?
C18 C17 C16 C15 1.0(11) . . . . ?
C17 C16 C15 C20 -1.3(10) . . . . ?
C17 C16 C15 C14 -177.7(7) . . . . ?
C13 N2 C14 C15 -174.6(6) . . . . ?
Ni1 N2 C14 C15 -3.4(10) . . . . ?
C20 C15 C14 N2 5.5(11) . . . . ?
C16 C15 C14 N2 -178.2(6) . . . . ?
C9 N1 C8 C6 166.9(6) . . . . ?
Ni1 N1 C8 C6 -5.5(10) . . . . ?
N1 C8 C6 C5 -178.4(7) . . . . ?
N1 C8 C6 C7 -7.7(11) . . . . ?
Ni1 O1 C7 C2 -177.0(4) . . . . ?
Na1 O1 C7 C2 -27.6(7) . . . . ?
Ni1 O1 C7 C6 3.0(9) . . . . ?
Na1 O1 C7 C6 152.4(5) . . . . ?
C5 C6 C7 O1 179.8(6) . . . . ?
C8 C6 C7 O1 9.1(10) . . . . ?
C5 C6 C7 C2 -0.2(9) . . . . ?
C8 C6 C7 C2 -171.0(6) . . . . ?
C1 O3 C2 C3 9.2(10) . . . . ?
Na1 O3 C2 C3 -152.8(6) . . . . ?
C1 O3 C2 C7 -170.7(6) . . . . ?
Na1 O3 C2 C7 27.2(7) . . . . ?
O1 C7 C2 C3 179.2(7) . . . . ?
C6 C7 C2 C3 -0.8(10) . . . . ?
O1 C7 C2 O3 -0.9(8) . . . . ?
C6 C7 C2 O3 179.1(5) . . . . ?
O3 C2 C3 C4 -178.6(7) . . . . ?
C7 C2 C3 C4 1.3(12) . . . . ?
C2 C3 C4 C5 -0.7(14) . . . . ?
C3 C4 C5 C6 -0.3(14) . . . . ?
C7 C6 C5 C4 0.8(12) . . . . ?
C8 C6 C5 C4 171.9(8) . . . . ?
C8 N1 C9 C10 136.1(6) . . . . ?
Ni1 N1 C9 C10 -51.2(7) . . . . ?
N1 C9 C10 C12 -59.3(8) . . . . ?
N1 C9 C10 C13 65.8(8) . . . . ?
N1 C9 C10 C11 -178.4(6) . . . . ?
C14 N2 C13 C10 -130.5(6) . . . . ?
Ni1 N2 C13 C10 57.6(7) . . . . ?
C12 C10 C13 N2 55.4(8) . . . . ?
C11 C10 C13 N2 175.1(6) . . . . ?
C9 C10 C13 N2 -69.7(7) . . . . ?
Ni1 O2 C20 C15 -0.7(9) . . . . ?
Na1 O2 C20 C15 -177.7(4) . . . . ?
Ni1 O2 C20 C19 179.1(4) . . . . ?
Na1 O2 C20 C19 2.2(7) . . . . ?
C16 C15 C20 O2 -179.4(6) . . . . ?
C14 C15 C20 O2 -3.1(10) . . . . ?
C16 C15 C20 C19 0.7(9) . . . . ?
C14 C15 C20 C19 177.0(6) . . . . ?
O4 C19 C20 O2 0.5(8) . . . . ?
C18 C19 C20 O2 -179.8(6) . . . . ?
O4 C19 C20 C15 -179.6(5) . . . . ?
C18 C19 C20 C15 0.1(9) . . . . ?
C42 O8 C40 C39 -15.9(10) . . . . ?
Na1 O8 C40 C39 172.4(5) . . . . ?
C42 O8 C40 C41 163.5(6) . . . . ?
Na1 O8 C40 C41 -8.1(8) . . . . ?
O6 C41 C40 O8 2.4(9) . . . . ?
C36 C41 C40 O8 -176.9(6) . . . . ?
O6 C41 C40 C39 -178.1(6) . . . . ?
C36 C41 C40 C39 2.6(10) . . . . ?
O8 C40 C39 C38 178.1(7) . . . . ?
C41 C40 C39 C38 -1.3(11) . . . . ?
C40 C39 C38 C37 -0.3(12) . . . . ?
C39 C38 C37 C36 0.5(13) . . . . ?
C41 C36 C37 C38 0.9(12) . . . . ?
C35 C36 C37 C38 -172.3(7) . . . . ?
Ni2 O5 C28 C27 6.3(8) . . . . ?
Na1 O5 C28 C27 153.0(5) . . . . ?
Ni2 O5 C28 C23 -174.8(4) . . . . ?
Na1 O5 C28 C23 -28.1(6) . . . . ?
C22 O7 C23 C24 4.4(9) . . . . ?
Na1 O7 C23 C24 -148.0(6) . . . . ?
C22 O7 C23 C28 -174.3(5) . . . . ?
Na1 O7 C23 C28 33.2(6) . . . . ?
O5 C28 C23 O7 -2.6(8) . . . . ?
C27 C28 C23 O7 176.4(5) . . . . ?
O5 C28 C23 C24 178.6(6) . . . . ?
C27 C28 C23 C24 -2.4(9) . . . . ?
O7 C23 C24 C25 -178.3(7) . . . . ?
C28 C23 C24 C25 0.3(11) . . . . ?
C23 C24 C25 C26 1.3(13) . . . . ?
C24 C25 C26 C27 -0.7(13) . . . . ?
O5 C28 C27 C26 -178.1(6) . . . . ?
C23 C28 C27 C26 3.0(9) . . . . ?
O5 C28 C27 C29 11.4(9) . . . . ?
C23 C28 C27 C29 -167.4(5) . . . . ?
C25 C26 C27 C28 -1.5(11) . . . . ?
C25 C26 C27 C29 168.9(7) . . . . ?
C30 N3 C29 C27 164.6(6) . . . . ?
Ni2 N3 C29 C27 -12.9(9) . . . . ?
C28 C27 C29 N3 -7.5(10) . . . . ?
C26 C27 C29 N3 -178.0(7) . . . . ?
